data_1525024
loop_
_publ_author_name
'Okada, H.'
'Kinomura, N.'
'Kume, S.'
'Koizumi, M.'

_publ_section_title
;
 Synthese of hollandite type Rb2 Cr8 O16 , K2 Cr2 V6 O16 and K2 V8 O16
;
_journal_name_full 'Materials Research Bulletin'
_journal_page_first 1047
_journal_page_last 1053
_journal_volume 13
_journal_year 1978
_chemical_formula_sum 'Cr8 O16 Rb2'
_chemical_name_systematic 'Rb2 Cr8 O16'
_space_group_IT_number 12
_symmetry_space_group_name_Hall '-C 2y'
_symmetry_space_group_name_H-M 'C 1 2/m 1'
_cell_angle_alpha 90
_cell_angle_beta 135
_cell_angle_gamma 90
_cell_formula_units_Z 1
_cell_length_a 13.981
_cell_length_b 2.95
_cell_length_c 9.823
_cell_volume 286.477
_citation_journal_id_ASTM MRBUAC
_cod_data_source_file Okada_MRBUAC_1978_361.cif
_cod_data_source_block Cr8O16Rb2
_cod_original_cell_volume 286.4768
_cod_database_code 1525024

loop_
_symmetry_equiv_pos_as_xyz
x,y,z
-x,y,-z
-x,-y,-z
x,-y,z
x+1/2,y+1/2,z
-x+1/2,y+1/2,-z
-x+1/2,-y+1/2,-z
x+1/2,-y+1/2,z

loop_
_atom_site_label
_atom_site_type_symbol
_atom_site_fract_x
_atom_site_fract_y
_atom_site_fract_z
_atom_site_occupancy
_atom_site_U_iso_or_equiv
O3 O-2 0.162 0 -0.377 1 0.0
O2 O-2 0.153 0 0.358 1 0.0
Rb1 Rb+1 0 0.5 0 1 0.0
O4 O-2 0.54 0 0.701 1 0.0
Cr1 Cr+3 0.163 0 -0.184 1 0.0
O1 O-2 0.205 0 0.051 1 0.0
Cr2 Cr+3 0.347 0 0.511 1 0.0
